data_7038726
loop_
_publ_author_name
'Zhang, Li-Jun'
'Li, Yan-Yan'
'Liu, Peng-Fei'
'Chen, Ling'

_publ_section_title
;
 Li3Cs2M2B3P6O24 (M = Pb, Sr): borophosphates with double six-membered
 ring of [BP2O8](3.).
;
_journal_issue 16
_journal_name_full 'Dalton transactions (Cambridge, England : 2003)'
_journal_page_first 7124
_journal_page_last 7130
_journal_paper_doi 10.1039/c6dt00498a
_journal_volume 45
_journal_year 2016
_chemical_absolute_configuration rm
_chemical_formula_sum 'B3 Cs2 Li3 O24 P6 Pb2'
_chemical_formula_weight 1303.27
_chemical_name_systematic
; 
 ? 
;
_space_group_IT_number 198
_symmetry_cell_setting cubic
_symmetry_space_group_name_Hall 'P 2ac 2ab 3'
_symmetry_space_group_name_H-M 'P 21 3'
_atom_sites_solution_primary direct
_atom_sites_solution_secondary difmap
_audit_creation_method SHELXL-97
_audit_update_record
;
2016-02-21 deposited with the CCDC.
2016-03-08 downloaded from the CCDC.
;
_cell_angle_alpha 90.00
_cell_angle_beta 90.00
_cell_angle_gamma 90.00
_cell_formula_units_Z 4
_cell_length_a 12.7246(3)
_cell_length_b 12.7246(3)
_cell_length_c 12.7246(3)
_cell_measurement_reflns_used 6719
_cell_measurement_temperature 293(2)
_cell_measurement_theta_max 27.4817
_cell_measurement_theta_min 2.7727
_cell_volume 2060.31(8)
_computing_structure_refinement 'SHELXL-97 (Sheldrick, 1997)'
_computing_structure_solution 'SHELXS-97 (Sheldrick, 1990)'
_diffrn_ambient_temperature 293(2)
_diffrn_measured_fraction_theta_full 0.999
_diffrn_measured_fraction_theta_max 0.999
_diffrn_measurement_device_type 'Bruker P4'
_diffrn_radiation_monochromator graphite
_diffrn_radiation_source 'fine-focus sealed tube'
_diffrn_radiation_type MoK\a
_diffrn_radiation_wavelength 0.71073
_diffrn_reflns_av_R_equivalents 0.0450
_diffrn_reflns_av_sigmaI/netI 0.0378
_diffrn_reflns_limit_h_max 16
_diffrn_reflns_limit_h_min -15
_diffrn_reflns_limit_k_max 16
_diffrn_reflns_limit_k_min -15
_diffrn_reflns_limit_l_max 16
_diffrn_reflns_limit_l_min -16
_diffrn_reflns_number 16077
_diffrn_reflns_theta_full 27.48
_diffrn_reflns_theta_max 27.48
_diffrn_reflns_theta_min 2.77
_exptl_absorpt_coefficient_mu 20.390
_exptl_absorpt_correction_T_max 1.0000
_exptl_absorpt_correction_T_min 0.5698
_exptl_absorpt_correction_type multi-scan
_exptl_crystal_colour White
_exptl_crystal_density_diffrn 4.202
_exptl_crystal_density_method 'not measured'
_exptl_crystal_description Prism
_exptl_crystal_F_000 2320
_exptl_crystal_size_max 0.2000
_exptl_crystal_size_mid 0.2000
_exptl_crystal_size_min 0.0500
_refine_diff_density_max 0.995
_refine_diff_density_min -0.989
_refine_diff_density_rms 0.131
_refine_ls_abs_structure_details 'Flack H D (1983), Acta Cryst. A39, 876-881'
_refine_ls_abs_structure_Flack 0.003(4)
_refine_ls_extinction_coef 0.00010(2)
_refine_ls_extinction_expression Fc^*^=kFc[1+0.001xFc^2^\l^3^/sin(2\q)]^-1/4^
_refine_ls_extinction_method SHELXL
_refine_ls_goodness_of_fit_ref 0.964
_refine_ls_matrix_type full
_refine_ls_number_parameters 112
_refine_ls_number_reflns 1590
_refine_ls_number_restraints 0
_refine_ls_restrained_S_all 0.964
_refine_ls_R_factor_all 0.0178
_refine_ls_R_factor_gt 0.0173
_refine_ls_shift/su_max 0.002
_refine_ls_shift/su_mean 0.000
_refine_ls_structure_factor_coef Fsqd
_refine_ls_weighting_details 'calc w=1/[\s^2^(Fo^2^)+(0.0000P)^2^+0.0000P] where P=(Fo^2^+2Fc^2^)/3'
_refine_ls_weighting_scheme calc
_refine_ls_wR_factor_gt 0.0286
_refine_ls_wR_factor_ref 0.0288
_reflns_number_gt 1567
_reflns_number_total 1590
_reflns_threshold_expression >2sigma(I)
_cod_data_source_file c6dt00498a2.cif
_cod_data_source_block a
_cod_depositor_comments
;
The following automatic conversions were performed:

'_exptl_absorpt_correction_type' value 'Multi-scan' changed to
'multi-scan' according to
/usr/data/users/saulius/crontab/automatic-downloads/rss-feeds/RSC/lib/dictionaries/cif_core.dic
dictionary named 'cif_core.dic' version 2.4.2 from 2011-04-26.

Automatic conversion script
Id: cif_fix_values 4268 2015-11-12 08:31:59Z antanas 

 Adding full bibliography for 7038726--7038727.cif.
;
_cod_original_sg_symbol_H-M P2(1)3
_cod_database_code 7038726

loop_
_symmetry_equiv_pos_as_xyz
'x, y, z'
'-x+1/2, -y, z+1/2'
'-x, y+1/2, -z+1/2'
'x+1/2, -y+1/2, -z'
'z, x, y'
'z+1/2, -x+1/2, -y'
'-z+1/2, -x, y+1/2'
'-z, x+1/2, -y+1/2'
'y, z, x'
'-y, z+1/2, -x+1/2'
'y+1/2, -z+1/2, -x'
'-y+1/2, -z, x+1/2'

loop_
_atom_site_label
_atom_site_type_symbol
_atom_site_fract_x
_atom_site_fract_y
_atom_site_fract_z
_atom_site_U_iso_or_equiv
_atom_site_adp_type
_atom_site_occupancy
_atom_site_symmetry_multiplicity
_atom_site_calc_flag
_atom_site_refinement_flags
Cs1 Cs 0.64945(3) 0.35055(3) 0.85055(3) 0.01620(14) Uani 1 3 d S
Cs2 Cs 0.15382(3) 0.65382(3) 0.84618(3) 0.02271(15) Uani 1 3 d S
Pb1 Pb 0.406328(15) 0.093672(15) 0.906328(15) 0.00908(8) Uani 1 3 d S
Pb2 Pb 0.435825(16) 0.564175(16) 0.064175(16) 0.01189(9) Uani 1 3 d S
Li1 Li 0.4376(7) 0.5989(7) 0.8034(6) 0.0128(18) Uiso 1 1 d .
B1 B 0.8670(4) 0.6185(4) 0.8527(4) 0.0051(11) Uani 1 1 d .
P1 P 0.58559(10) 0.31572(9) 0.55452(10) 0.0056(3) Uani 1 1 d .
P2 P 0.65273(10) 0.63611(10) 0.87812(10) 0.0059(3) Uani 1 1 d .
O1 O 0.4041(2) 0.7081(2) 0.8998(2) 0.0121(8) Uani 1 1 d .
O2 O 0.6026(2) 0.3040(2) 0.4338(2) 0.0064(7) Uani 1 1 d .
O3 O 0.5863(2) 0.6054(2) 0.7847(2) 0.0097(7) Uani 1 1 d .
O4 O 0.4712(2) 0.3598(2) 0.5604(2) 0.0079(7) Uani 1 1 d .
O5 O 0.6602(2) 0.3941(2) 0.6023(2) 0.0118(8) Uani 1 1 d .
O6 O 0.7614(2) 0.5798(2) 0.8668(2) 0.0092(8) Uani 1 1 d .
O7 O 0.6768(3) 0.7545(2) 0.8806(3) 0.0110(8) Uiso 1 1 d .
O8 O 0.6064(2) 0.6005(3) 0.9814(2) 0.0113(8) Uani 1 1 d .

loop_
_atom_site_aniso_label
_atom_site_aniso_U_11
_atom_site_aniso_U_22
_atom_site_aniso_U_33
_atom_site_aniso_U_23
_atom_site_aniso_U_13
_atom_site_aniso_U_12
Cs1 0.01620(14) 0.01620(14) 0.01620(14) 0.00171(15) -0.00171(15) -0.00171(15)
Cs2 0.02271(15) 0.02271(15) 0.02271(15) 0.00397(16) 0.00397(16) -0.00397(16)
Pb1 0.00908(8) 0.00908(8) 0.00908(8) 0.00005(8) -0.00005(8) 0.00005(8)
Pb2 0.01189(9) 0.01189(9) 0.01189(9) 0.00053(8) -0.00053(8) -0.00053(8)
B1 0.007(3) 0.002(3) 0.006(3) 0.001(2) -0.002(2) 0.000(2)
P1 0.0046(7) 0.0068(6) 0.0054(6) 0.0016(5) 0.0002(5) -0.0006(5)
P2 0.0054(7) 0.0055(6) 0.0066(7) -0.0002(5) -0.0007(5) 0.0004(5)
O1 0.0137(19) 0.0082(18) 0.0144(18) -0.0053(15) 0.0037(18) -0.0007(15)
O2 0.0068(17) 0.0064(17) 0.0060(17) 0.0011(14) 0.0030(15) -0.0012(14)
O3 0.0064(18) 0.0129(18) 0.0098(17) -0.0015(14) -0.0036(15) 0.0018(16)
O4 0.0043(16) 0.0147(19) 0.0046(17) 0.0024(15) 0.0022(14) 0.0020(14)
O5 0.0087(18) 0.0151(19) 0.0117(18) -0.0013(16) -0.0025(15) -0.0061(15)
O6 0.0019(16) 0.0084(19) 0.0173(19) -0.0010(15) -0.0008(14) 0.0017(14)
O8 0.0080(18) 0.020(2) 0.0055(17) 0.0032(15) -0.0002(14) 0.0011(17)

loop_
_atom_type_symbol
_atom_type_description
_atom_type_scat_dispersion_real
_atom_type_scat_dispersion_imag
_atom_type_scat_source
Li Li -0.0003 0.0001 'International Tables Vol C Tables 4.2.6.8 and 6.1.1.4'
B B 0.0013 0.0007 'International Tables Vol C Tables 4.2.6.8 and 6.1.1.4'
O O 0.0106 0.0060 'International Tables Vol C Tables 4.2.6.8 and 6.1.1.4'
P P 0.1023 0.0942 'International Tables Vol C Tables 4.2.6.8 and 6.1.1.4'
Cs Cs -0.3680 2.1192 'International Tables Vol C Tables 4.2.6.8 and 6.1.1.4'
Pb Pb -3.3944 10.1111 'International Tables Vol C Tables 4.2.6.8 and 6.1.1.4'

loop_
_geom_angle_atom_site_label_1
_geom_angle_atom_site_label_2
_geom_angle_atom_site_label_3
_geom_angle
_geom_angle_site_symmetry_1
_geom_angle_site_symmetry_3
O5 Cs1 O5 97.76(7) . 10_646
O5 Cs1 O5 97.76(7) . 7_665
O5 Cs1 O5 97.76(7) 10_646 7_665
O5 Cs1 O6 83.65(8) . .
O5 Cs1 O6 163.89(8) 10_646 .
O5 Cs1 O6 66.20(7) 7_665 .
O5 Cs1 O6 66.20(7) . 10_646
O5 Cs1 O6 83.65(8) 10_646 10_646
O5 Cs1 O6 163.89(8) 7_665 10_646
O6 Cs1 O6 111.31(5) . 10_646
O5 Cs1 O6 163.89(8) . 7_665
O5 Cs1 O6 66.20(7) 10_646 7_665
O5 Cs1 O6 83.65(8) 7_665 7_665
O6 Cs1 O6 111.31(5) . 7_665
O6 Cs1 O6 111.31(5) 10_646 7_665
O5 Cs1 O3 151.15(7) . 7_665
O5 Cs1 O3 108.16(7) 10_646 7_665
O5 Cs1 O3 66.93(8) 7_665 7_665
O6 Cs1 O3 67.94(8) . 7_665
O6 Cs1 O3 127.99(7) 10_646 7_665
O6 Cs1 O3 43.39(7) 7_665 7_665
O5 Cs1 O3 108.16(7) . 10_646
O5 Cs1 O3 66.93(8) 10_646 10_646
O5 Cs1 O3 151.15(7) 7_665 10_646
O6 Cs1 O3 127.99(7) . 10_646
O6 Cs1 O3 43.39(7) 10_646 10_646
O6 Cs1 O3 67.94(8) 7_665 10_646
O3 Cs1 O3 93.80(7) 7_665 10_646
O5 Cs1 O3 66.93(8) . .
O5 Cs1 O3 151.15(7) 10_646 .
O5 Cs1 O3 108.16(7) 7_665 .
O6 Cs1 O3 43.39(7) . .
O6 Cs1 O3 67.94(8) 10_646 .
O6 Cs1 O3 127.99(7) 7_665 .
O3 Cs1 O3 93.80(7) 7_665 .
O3 Cs1 O3 93.80(7) 10_646 .
O5 Cs1 O8 148.82(8) . 7_665
O5 Cs1 O8 96.12(7) 10_646 7_665
O5 Cs1 O8 107.84(7) 7_665 7_665
O6 Cs1 O8 90.56(7) . 7_665
O6 Cs1 O8 87.87(7) 10_646 7_665
O6 Cs1 O8 41.52(7) 7_665 7_665
O3 Cs1 O8 41.56(7) 7_665 7_665
O3 Cs1 O8 53.19(7) 10_646 7_665
O3 Cs1 O8 87.95(7) . 7_665
O5 Cs1 O8 107.84(7) . .
O5 Cs1 O8 148.82(8) 10_646 .
O5 Cs1 O8 96.12(7) 7_665 .
O6 Cs1 O8 41.52(7) . .
O6 Cs1 O8 90.56(7) 10_646 .
O6 Cs1 O8 87.87(7) 7_665 .
O3 Cs1 O8 53.19(7) 7_665 .
O3 Cs1 O8 87.95(7) 10_646 .
O3 Cs1 O8 41.56(7) . .
O8 Cs1 O8 52.94(8) 7_665 .
O5 Cs1 O8 96.12(7) . 10_646
O5 Cs1 O8 107.84(8) 10_646 10_646
O5 Cs1 O8 148.82(8) 7_665 10_646
O6 Cs1 O8 87.87(7) . 10_646
O6 Cs1 O8 41.52(7) 10_646 10_646
O6 Cs1 O8 90.56(7) 7_665 10_646
O3 Cs1 O8 87.95(7) 7_665 10_646
O3 Cs1 O8 41.56(7) 10_646 10_646
O3 Cs1 O8 53.19(7) . 10_646
O8 Cs1 O8 52.94(8) 7_665 10_646
O8 Cs1 O8 52.94(8) . 10_646
O4 Cs2 O4 59.41(9) 2_565 7_565
O4 Cs2 O4 59.41(9) 2_565 12_565
O4 Cs2 O4 59.41(9) 7_565 12_565
O4 Cs2 O1 108.42(8) 2_565 .
O4 Cs2 O1 156.64(8) 7_565 .
O4 Cs2 O1 97.37(8) 12_565 .
O4 Cs2 O1 97.37(8) 2_565 8_656
O4 Cs2 O1 108.42(8) 7_565 8_656
O4 Cs2 O1 156.64(8) 12_565 8_656
O1 Cs2 O1 92.30(8) . 8_656
O4 Cs2 O1 156.64(8) 2_565 11_466
O4 Cs2 O1 97.37(8) 7_565 11_466
O4 Cs2 O1 108.42(8) 12_565 11_466
O1 Cs2 O1 92.30(8) . 11_466
O1 Cs2 O1 92.30(8) 8_656 11_466
O4 Cs2 O2 41.72(8) 2_565 12_565
O4 Cs2 O2 85.44(7) 7_565 12_565
O4 Cs2 O2 42.46(8) 12_565 12_565
O1 Cs2 O2 74.19(7) . 12_565
O1 Cs2 O2 122.09(7) 8_656 12_565
O1 Cs2 O2 142.84(7) 11_466 12_565
O4 Cs2 O2 85.44(7) 2_565 7_565
O4 Cs2 O2 42.46(8) 7_565 7_565
O4 Cs2 O2 41.72(8) 12_565 7_565
O1 Cs2 O2 122.09(7) . 7_565
O1 Cs2 O2 142.84(7) 8_656 7_565
O1 Cs2 O2 74.19(7) 11_466 7_565
O2 Cs2 O2 83.92(7) 12_565 7_565
O4 Cs2 O2 42.46(8) 2_565 2_565
O4 Cs2 O2 41.72(8) 7_565 2_565
O4 Cs2 O2 85.44(7) 12_565 2_565
O1 Cs2 O2 142.84(7) . 2_565
O1 Cs2 O2 74.19(7) 8_656 2_565
O1 Cs2 O2 122.09(7) 11_466 2_565
O2 Cs2 O2 83.92(7) 12_565 2_565
O2 Cs2 O2 83.92(7) 7_565 2_565
O4 Cs2 B1 58.28(10) 2_565 1_455
O4 Cs2 B1 23.31(9) 7_565 1_455
O4 Cs2 B1 80.15(10) 12_565 1_455
O1 Cs2 B1 165.88(10) . 1_455
O1 Cs2 B1 85.30(10) 8_656 1_455
O1 Cs2 B1 101.69(10) 11_466 1_455
O2 Cs2 B1 95.29(10) 12_565 1_455
O2 Cs2 B1 64.67(9) 7_565 1_455
O2 Cs2 B1 23.62(9) 2_565 1_455
O4 Cs2 B1 23.31(9) 2_565 11_467
O4 Cs2 B1 80.15(10) 7_565 11_467
O4 Cs2 B1 58.28(10) 12_565 11_467
O1 Cs2 B1 85.30(10) . 11_467
O1 Cs2 B1 101.69(10) 8_656 11_467
O1 Cs2 B1 165.88(10) 11_466 11_467
O2 Cs2 B1 23.62(9) 12_565 11_467
O2 Cs2 B1 95.29(10) 7_565 11_467
O2 Cs2 B1 64.67(9) 2_565 11_467
B1 Cs2 B1 81.57(12) 1_455 11_467
O4 Cs2 B1 80.15(10) 2_565 8_646
O4 Cs2 B1 58.28(10) 7_565 8_646
O4 Cs2 B1 23.31(9) 12_565 8_646
O1 Cs2 B1 101.69(10) . 8_646
O1 Cs2 B1 165.88(10) 8_656 8_646
O1 Cs2 B1 85.30(10) 11_466 8_646
O2 Cs2 B1 64.67(9) 12_565 8_646
O2 Cs2 B1 23.62(9) 7_565 8_646
O2 Cs2 B1 95.29(10) 2_565 8_646
B1 Cs2 B1 81.57(12) 1_455 8_646
B1 Cs2 B1 81.57(12) 11_467 8_646
O3 Pb1 O3 88.83(11) 10_646 8_646
O3 Pb1 O3 88.83(11) 10_646 3_646
O3 Pb1 O3 88.83(11) 8_646 3_646
O3 Pb1 O5 69.27(9) 10_646 8_646
O3 Pb1 O5 91.68(10) 8_646 8_646
O3 Pb1 O5 158.07(10) 3_646 8_646
O3 Pb1 O5 158.07(10) 10_646 3_646
O3 Pb1 O5 69.27(9) 8_646 3_646
O3 Pb1 O5 91.68(10) 3_646 3_646
O5 Pb1 O5 108.99(7) 8_646 3_646
O3 Pb1 O5 91.68(10) 10_646 10_646
O3 Pb1 O5 158.07(10) 8_646 10_646
O3 Pb1 O5 69.27(9) 3_646 10_646
O5 Pb1 O5 108.99(7) 8_646 10_646
O5 Pb1 O5 108.99(7) 3_646 10_646
O3 Pb1 Li1 34.51(16) 10_646 10_646
O3 Pb1 Li1 92.70(16) 8_646 10_646
O3 Pb1 Li1 123.17(17) 3_646 10_646
O5 Pb1 Li1 34.90(16) 8_646 10_646
O5 Pb1 Li1 141.10(16) 3_646 10_646
O5 Pb1 Li1 100.08(16) 10_646 10_646
O3 Pb1 Li1 123.17(17) 10_646 8_646
O3 Pb1 Li1 34.51(16) 8_646 8_646
O3 Pb1 Li1 92.70(16) 3_646 8_646
O5 Pb1 Li1 100.08(16) 8_646 8_646
O5 Pb1 Li1 34.90(16) 3_646 8_646
O5 Pb1 Li1 141.10(16) 10_646 8_646
Li1 Pb1 Li1 118.34(6) 10_646 8_646
O3 Pb1 Li1 92.70(16) 10_646 3_646
O3 Pb1 Li1 123.17(17) 8_646 3_646
O3 Pb1 Li1 34.51(16) 3_646 3_646
O5 Pb1 Li1 141.10(16) 8_646 3_646
O5 Pb1 Li1 100.08(16) 3_646 3_646
O5 Pb1 Li1 34.90(16) 10_646 3_646
Li1 Pb1 Li1 118.34(6) 10_646 3_646
Li1 Pb1 Li1 118.34(6) 8_646 3_646
O3 Pb1 Cs1 48.08(7) 10_646 .
O3 Pb1 Cs1 134.04(7) 8_646 .
O3 Pb1 Cs1 76.99(7) 3_646 .
O5 Pb1 Cs1 87.05(7) 8_646 .
O5 Pb1 Cs1 152.66(6) 3_646 .
O5 Pb1 Cs1 43.77(7) 10_646 .
Li1 Pb1 Cs1 62.04(15) 10_646 .
Li1 Pb1 Cs1 165.86(15) 8_646 .
Li1 Pb1 Cs1 57.00(15) 3_646 .
O3 Pb1 Cs1 134.04(7) 10_646 3_646
O3 Pb1 Cs1 76.99(7) 8_646 3_646
O3 Pb1 Cs1 48.08(7) 3_646 3_646
O5 Pb1 Cs1 152.66(6) 8_646 3_646
O5 Pb1 Cs1 43.77(7) 3_646 3_646
O5 Pb1 Cs1 87.05(6) 10_646 3_646
Li1 Pb1 Cs1 165.86(15) 10_646 3_646
Li1 Pb1 Cs1 57.00(15) 8_646 3_646
Li1 Pb1 Cs1 62.04(15) 3_646 3_646
Cs1 Pb1 Cs1 118.760(2) . 3_646
O3 Pb1 Cs1 76.99(7) 10_646 4_457
O3 Pb1 Cs1 48.08(7) 8_646 4_457
O3 Pb1 Cs1 134.04(7) 3_646 4_457
O5 Pb1 Cs1 43.77(7) 8_646 4_457
O5 Pb1 Cs1 87.05(6) 3_646 4_457
O5 Pb1 Cs1 152.66(6) 10_646 4_457
Li1 Pb1 Cs1 57.00(15) 10_646 4_457
Li1 Pb1 Cs1 62.04(15) 8_646 4_457
Li1 Pb1 Cs1 165.86(15) 3_646 4_457
Cs1 Pb1 Cs1 118.760(2) . 4_457
Cs1 Pb1 Cs1 118.760(2) 3_646 4_457
O8 Pb2 O8 82.43(12) 10_645 1_554
O8 Pb2 O8 82.43(11) 10_645 7_664
O8 Pb2 O8 82.43(12) 1_554 7_664
O8 Pb2 Li1 107.48(17) 10_645 7_664
O8 Pb2 Li1 35.13(16) 1_554 7_664
O8 Pb2 Li1 62.88(16) 7_664 7_664
O8 Pb2 Li1 62.88(16) 10_645 10_645
O8 Pb2 Li1 107.48(17) 1_554 10_645
O8 Pb2 Li1 35.13(16) 7_664 10_645
Li1 Pb2 Li1 97.19(19) 7_664 10_645
O8 Pb2 Li1 35.13(16) 10_645 1_554
O8 Pb2 Li1 62.88(16) 1_554 1_554
O8 Pb2 Li1 107.48(17) 7_664 1_554
Li1 Pb2 Li1 97.19(19) 7_664 1_554
Li1 Pb2 Li1 97.19(19) 10_645 1_554
O8 Pb2 Cs2 131.01(7) 10_645 4_566
O8 Pb2 Cs2 55.67(8) 1_554 4_566
O8 Pb2 Cs2 112.19(7) 7_664 4_566
Li1 Pb2 Cs2 52.05(15) 7_664 4_566
Li1 Pb2 Cs2 147.19(14) 10_645 4_566
Li1 Pb2 Cs2 97.84(14) 1_554 4_566
O8 Pb2 Cs2 55.67(8) 10_645 1_554
O8 Pb2 Cs2 112.19(7) 1_554 1_554
O8 Pb2 Cs2 131.01(7) 7_664 1_554
Li1 Pb2 Cs2 147.19(14) 7_664 1_554
Li1 Pb2 Cs2 97.84(14) 10_645 1_554
Li1 Pb2 Cs2 52.05(15) 1_554 1_554
Cs2 Pb2 Cs2 114.369(4) 4_566 1_554
O8 Pb2 Cs2 112.19(7) 10_645 2_564
O8 Pb2 Cs2 131.01(7) 1_554 2_564
O8 Pb2 Cs2 55.67(8) 7_664 2_564
Li1 Pb2 Cs2 97.84(14) 7_664 2_564
Li1 Pb2 Cs2 52.05(15) 10_645 2_564
Li1 Pb2 Cs2 147.19(14) 1_554 2_564
Cs2 Pb2 Cs2 114.369(4) 4_566 2_564
Cs2 Pb2 Cs2 114.369(4) 1_554 2_564
O8 Pb2 Cs1 49.53(8) 10_645 1_554
O8 Pb2 Cs1 49.53(8) 1_554 1_554
O8 Pb2 Cs1 49.53(8) 7_664 1_554
Li1 Pb2 Cs1 60.01(15) 7_664 1_554
Li1 Pb2 Cs1 60.01(15) 10_645 1_554
Li1 Pb2 Cs1 60.01(15) 1_554 1_554
Cs2 Pb2 Cs1 103.967(5) 4_566 1_554
Cs2 Pb2 Cs1 103.967(5) 1_554 1_554
Cs2 Pb2 Cs1 103.967(5) 2_564 1_554
O1 Li1 O5 122.4(5) . 9
O1 Li1 O3 105.7(4) . .
O5 Li1 O3 99.7(4) 9 .
O1 Li1 O8 97.2(4) . 10_646
O5 Li1 O8 120.6(5) 9 10_646
O3 Li1 O8 110.7(4) . 10_646
O1 Li1 P2 83.2(3) . .
O5 Li1 P2 125.2(4) 9 .
O3 Li1 P2 27.03(16) . .
O8 Li1 P2 99.5(3) 10_646 .
O1 Li1 P2 119.5(4) . 10_646
O5 Li1 P2 96.2(3) 9 10_646
O3 Li1 P2 111.8(4) . 10_646
O8 Li1 P2 25.45(15) 10_646 10_646
P2 Li1 P2 112.4(3) . 10_646
O1 Li1 Pb1 131.7(4) . 3_656
O5 Li1 Pb1 53.6(2) 9 3_656
O3 Li1 Pb1 46.3(2) . 3_656
O8 Li1 Pb1 127.3(4) 10_646 3_656
P2 Li1 Pb1 72.92(19) . 3_656
P2 Li1 Pb1 108.4(2) 10_646 3_656
O1 Li1 Pb2 57.0(2) . 1_556
O5 Li1 Pb2 161.7(4) 9 1_556
O3 Li1 Pb2 97.8(3) . 1_556
O8 Li1 Pb2 46.6(2) 10_646 1_556
P2 Li1 Pb2 72.94(18) . 1_556
P2 Li1 Pb2 72.02(17) 10_646 1_556
Pb1 Li1 Pb2 142.8(3) 3_656 1_556
O1 Li1 Cs2 63.3(3) . .
O5 Li1 Cs2 81.6(3) 9 .
O3 Li1 Cs2 166.6(4) . .
O8 Li1 Cs2 79.4(3) 10_646 .
P2 Li1 Cs2 145.9(3) . .
P2 Li1 Cs2 81.14(19) 10_646 .
Pb1 Li1 Cs2 134.5(3) 3_656 .
Pb2 Li1 Cs2 82.72(18) 1_556 .
O1 Li1 Cs1 70.2(3) . 3_656
O5 Li1 Cs1 54.6(2) 9 3_656
O3 Li1 Cs1 100.5(3) . 3_656
O8 Li1 Cs1 148.6(4) 10_646 3_656
P2 Li1 Cs1 107.1(2) . 3_656
P2 Li1 Cs1 140.1(3) 10_646 3_656
Pb1 Li1 Cs1 77.52(16) 3_656 3_656
Pb2 Li1 Cs1 127.0(2) 1_556 3_656
Cs2 Li1 Cs1 69.19(15) . 3_656
O1 Li1 Cs1 127.0(3) . .
O5 Li1 Cs1 109.9(3) 9 .
O3 Li1 Cs1 54.1(2) . .
O8 Li1 Cs1 59.8(2) 10_646 .
P2 Li1 Cs1 58.41(15) . .
P2 Li1 Cs1 58.09(14) 10_646 .
Pb1 Li1 Cs1 73.51(16) 3_656 .
Pb2 Li1 Cs1 76.30(16) 1_556 .
Cs2 Li1 Cs1 138.1(2) . .
Cs1 Li1 Cs1 150.4(2) 3_656 .
O6 B1 O7 112.9(4) . 5
O6 B1 O4 108.2(4) . 7_665
O7 B1 O4 111.7(4) 5 7_665
O6 B1 O2 112.6(4) . 2_665
O7 B1 O2 103.1(4) 5 2_665
O4 B1 O2 108.1(4) 7_665 2_665
O6 B1 Cs2 165.7(3) . 1_655
O7 B1 Cs2 78.5(2) 5 1_655
O4 B1 Cs2 58.2(2) 7_665 1_655
O2 B1 Cs2 71.0(2) 2_665 1_655
O1 P1 O5 113.26(19) 3_646 .
O1 P1 O2 106.48(18) 3_646 .
O5 P1 O2 111.94(18) . .
O1 P1 O4 113.13(18) 3_646 .
O5 P1 O4 109.33(18) . .
O2 P1 O4 102.16(17) . .
O1 P1 Cs1 73.05(13) 3_646 .
O5 P1 Cs1 53.15(13) . .
O2 P1 Cs1 159.90(12) . .
O4 P1 Cs1 96.19(13) . .
O1 P1 Cs2 114.08(14) 3_646 2_564
O5 P1 Cs2 132.40(14) . 2_564
O2 P1 Cs2 57.93(11) . 2_564
O4 P1 Cs2 45.33(12) . 2_564
Cs1 P1 Cs2 141.35(3) . 2_564
O1 P1 Cs2 49.35(13) 3_646 3_646
O5 P1 Cs2 72.44(13) . 3_646
O2 P1 Cs2 98.25(12) . 3_646
O4 P1 Cs2 156.76(13) . 3_646
Cs1 P1 Cs2 65.73(2) . 3_646
Cs2 P1 Cs2 148.87(3) 2_564 3_646
O8 P2 O3 112.90(18) . .
O8 P2 O7 110.69(19) . .
O3 P2 O7 112.44(19) . .
O8 P2 O6 106.70(18) . .
O3 P2 O6 107.68(18) . .
O7 P2 O6 105.97(19) . .
O8 P2 Li1 82.5(2) . .
O3 P2 Li1 35.1(2) . .
O7 P2 Li1 110.5(2) . .
O6 P2 Li1 136.1(2) . .
O8 P2 Li1 33.65(19) . 7_665
O3 P2 Li1 139.2(2) . 7_665
O7 P2 Li1 104.4(2) . 7_665
O6 P2 Li1 77.24(19) . 7_665
Li1 P2 Li1 115.1(3) . 7_665
O8 P2 Cs1 77.33(13) . .
O3 P2 Cs1 70.12(13) . .
O7 P2 Cs1 168.37(14) . .
O6 P2 Cs1 62.95(12) . .
Li1 P2 Cs1 78.34(17) . .
Li1 P2 Cs1 77.41(17) 7_665 .
P1 O1 Li1 154.3(3) 3_656 .
P1 O1 Cs2 110.75(15) 3_656 .
Li1 O1 Cs2 86.0(3) . .
P1 O1 Cs1 84.43(14) 3_656 3_656
Li1 O1 Cs1 81.1(3) . 3_656
Cs2 O1 Cs1 75.58(7) . 3_656
B1 O2 P1 131.3(3) 2_664 .
B1 O2 Cs2 85.4(2) 2_664 2_564
P1 O2 Cs2 99.83(14) . 2_564
P2 O3 Li1 117.9(3) . .
P2 O3 Pb1 141.22(19) . 3_656
Li1 O3 Pb1 99.2(3) . 3_656
P2 O3 Cs1 85.53(13) . .
Li1 O3 Cs1 99.2(3) . .
Pb1 O3 Cs1 100.15(10) 3_656 .
B1 O4 P1 137.0(3) 10_646 .
B1 O4 Cs2 98.5(2) 10_646 2_564
P1 O4 Cs2 114.10(16) . 2_564
P1 O5 Li1 141.9(3) . 5
P1 O5 Pb1 114.33(17) . 3_656
Li1 O5 Pb1 91.5(3) 5 3_656
P1 O5 Cs1 104.83(15) . .
Li1 O5 Cs1 96.5(3) 5 .
Pb1 O5 Cs1 100.96(9) 3_656 .
B1 O6 P2 132.7(3) . .
B1 O6 Cs1 134.9(3) . .
P2 O6 Cs1 91.70(13) . .
B1 O7 P2 137.2(3) 9 .
B1 O7 Cs2 78.5(2) 9 4_567
P2 O7 Cs2 108.35(15) . 4_567
P2 O8 Li1 120.9(3) . 7_665
P2 O8 Pb2 140.77(18) . 1_556
Li1 O8 Pb2 98.3(3) 7_665 1_556
P2 O8 Cs1 78.75(13) . .
Li1 O8 Cs1 92.6(3) 7_665 .
Pb2 O8 Cs1 99.49(10) 1_556 .

loop_
_geom_bond_atom_site_label_1
_geom_bond_atom_site_label_2
_geom_bond_distance
_geom_bond_site_symmetry_2
Cs1 O5 3.211(3) .
Cs1 O5 3.211(3) 10_646
Cs1 O5 3.211(3) 7_665
Cs1 O6 3.253(3) .
Cs1 O6 3.253(3) 10_646
Cs1 O6 3.253(3) 7_665
Cs1 O3 3.444(3) 7_665
Cs1 O3 3.444(3) 10_646
Cs1 O3 3.444(3) .
Cs1 O8 3.632(3) 7_665
Cs1 O8 3.632(3) .
Cs1 O8 3.632(3) 10_646
Cs2 O4 3.161(3) 2_565
Cs2 O4 3.161(3) 7_565
Cs2 O4 3.161(3) 12_565
Cs2 O1 3.329(3) .
Cs2 O1 3.329(3) 8_656
Cs2 O1 3.329(3) 11_466
Cs2 O2 3.489(3) 12_565
Cs2 O2 3.489(3) 7_565
Cs2 O2 3.489(3) 2_565
Cs2 B1 3.678(5) 1_455
Cs2 B1 3.678(5) 11_467
Cs2 B1 3.678(5) 8_646
Pb1 O3 2.437(3) 10_646
Pb1 O3 2.437(3) 8_646
Pb1 O3 2.437(3) 3_646
Pb1 O5 2.680(3) 8_646
Pb1 O5 2.680(3) 3_646
Pb1 O5 2.680(3) 10_646
Pb1 Li1 3.327(8) 10_646
Pb1 Li1 3.328(8) 8_646
Pb1 Li1 3.328(8) 3_646
Pb1 Cs1 4.55615(13) 3_646
Pb1 Cs1 4.55615(13) 4_457
Pb2 O8 2.457(3) 10_645
Pb2 O8 2.457(3) 1_554
Pb2 O8 2.457(3) 7_664
Pb2 Li1 3.348(8) 7_664
Pb2 Li1 3.348(8) 10_645
Pb2 Li1 3.348(8) 1_554
Pb2 Cs2 4.67678(14) 4_566
Pb2 Cs2 4.67679(14) 1_554
Pb2 Cs2 4.67678(14) 2_564
Pb2 Cs1 4.7082(7) 1_554
Li1 O1 1.902(9) .
Li1 O5 1.905(9) 9
Li1 O3 1.910(9) .
Li1 O8 1.946(9) 10_646
Li1 P2 2.936(9) .
Li1 P2 3.014(8) 10_646
Li1 Pb1 3.328(8) 3_656
Li1 Pb2 3.348(8) 1_556
Li1 Cs1 3.914(8) 3_656
B1 O6 1.442(6) .
B1 O7 1.464(6) 5
B1 O4 1.472(6) 7_665
B1 O2 1.478(6) 2_665
B1 Cs2 3.678(5) 1_655
P1 O1 1.493(3) 3_646
P1 O5 1.505(3) .
P1 O2 1.558(3) .
P1 O4 1.561(3) .
P1 Cs2 4.0570(13) 2_564
P1 Cs2 4.1032(13) 3_646
P2 O8 1.510(3) .
P2 O3 1.510(3) .
P2 O7 1.537(3) .
P2 O6 1.564(3) .
P2 Li1 3.014(8) 7_665
O1 P1 1.493(3) 3_656
O1 Cs1 3.728(3) 3_656
O2 B1 1.478(6) 2_664
O2 Cs2 3.489(3) 2_564
O3 Pb1 2.437(3) 3_656
O4 B1 1.472(6) 10_646
O4 Cs2 3.161(3) 2_564
O5 Li1 1.905(9) 5
O5 Pb1 2.680(3) 3_656
O7 B1 1.464(6) 9
O7 Cs2 3.678(3) 4_567
O8 Li1 1.946(9) 7_665
O8 Pb2 2.457(3) 1_556
